data_9016746
loop_
_publ_author_name
'Ghose, S.'
'Leo, S. R.'
'Wan, C.'

_publ_section_title
;
 Structural chemistry of copper and zinc minerals. Part I. Veszelyite,
 (Cu,Zn)2ZnPO4(OH)3*2H2O: A novel type of sheet structure and crystal
 chemistry of copper-zinc substitution
;
_journal_name_full 'American Mineralogist'
_journal_page_first 573
_journal_page_last 581
_journal_volume 59
_journal_year 1974
_chemical_compound_source 'Arakawa mine, Japan'
_chemical_formula_sum 'Cu1.77 H7 O9 P Zn1.23'
_chemical_name_mineral Veszelyite
_space_group_IT_number 14
_space_group_name_Hall '-P 2yab'
_space_group_name_H-M_alt 'P 1 21/a 1'
_symmetry_space_group_name_H-M 'P 1 21/a 1'
_cell_angle_alpha 90
_cell_angle_beta 103.18
_cell_angle_gamma 90
_cell_formula_units_Z 4
_cell_length_a 9.8275
_cell_length_b 10.2244
_cell_length_c 7.5322
_cell_volume 736.901
_database_code_amcsd 0000408
_exptl_crystal_density_diffrn 3.379
_cod_data_source_file inputs/fixed/downloads/00/00488.cif
_cod_data_source_block 00488
_cod_original_formula_sum 'Cu1.77 Zn1.23 P O9 H7'
_cod_database_code 9016746

loop_
_space_group_symop_operation_xyz
x,y,z
1/2+x,1/2-y,z
1/2-x,1/2+y,-z
-x,-y,-z

loop_
_atom_site_aniso_label
_atom_site_aniso_U_11
_atom_site_aniso_U_22
_atom_site_aniso_U_33
_atom_site_aniso_U_12
_atom_site_aniso_U_13
_atom_site_aniso_U_23
Cu1 0.01475 0.00911 0.01589 -0.00347 0.00796 -0.00296
Zn1 0.01475 0.00911 0.01589 -0.00347 0.00796 -0.00296
Cu2 0.01489 0.00874 0.01436 -0.00307 0.00750 -0.00148
Zn2 0.01489 0.00874 0.01436 -0.00307 0.00750 -0.00148
Zn 0.01429 0.00974 0.01455 -0.00099 0.00530 -0.00152
P 0.01266 0.00821 0.01229 0.00010 0.00590 0.00080
O1 0.01503 0.01705 0.01507 0.00595 0.00597 0.00065
O2 0.02162 0.00805 0.01940 -0.00436 0.00899 -0.00262
O3 0.02013 0.01255 0.00959 -0.00278 0.00626 -0.00080
O4 0.01693 0.01006 0.02463 0.00451 0.00821 0.00680
O-H1 0.01967 0.01001 0.01226 -0.00069 0.00960 -0.00049
O-H2 0.01540 0.01165 0.01327 -0.00372 0.00750 -0.00156
O-H3 0.00974 0.00853 0.01534 -0.00134 0.00530 -0.00099
Wat1 0.01832 0.01975 0.03417 0.00020 0.00380 -0.00072
Wat2 0.02639 0.02383 0.02125 0.00169 0.01070 0.00004

loop_
_atom_site_label
_atom_site_fract_x
_atom_site_fract_y
_atom_site_fract_z
_atom_site_occupancy
_atom_site_type_symbol
_atom_site_attached_hydrogens
Cu1 0.12991 0.07328 0.49115 0.88500 Cu 0
Zn1 0.12991 0.07328 0.49115 0.11500 Zn 0
Cu2 0.35837 0.25318 0.45957 0.88500 Cu 0
Zn2 0.35837 0.25318 0.45957 0.11500 Zn 0
Zn 0.21036 0.07612 0.06936 1.00000 Zn 0
P 0.41433 0.29884 0.06551 1.00000 P 0
O1 0.03230 0.15904 0.97475 1.00000 O 0
O2 0.35754 0.16623 0.98344 1.00000 O 0
O3 0.46803 0.28632 0.27424 1.00000 O 0
O4 0.29531 0.39994 0.02472 1.00000 O 0
O-H1 0.26853 0.08673 0.33723 1.00000 O 1
O-H2 0.23522 0.21782 0.62330 1.00000 O 1
O-H3 0.46392 0.40724 0.60096 1.00000 O 1
Wat1 0.03710 0.38414 0.65793 1.00000 O 2
Wat2 0.19138 0.40815 0.31930 1.00000 O 2

loop_
_cod_changelog_entry_id
_cod_changelog_entry_author
_cod_changelog_entry_date
_cod_changelog_entry_text
1
;cod-tools version 3.8.0
Id: cif_guess_AMCSD_atom_types 9574 2023-05-10 09:00:05Z saulius
;
2023-05-10T18:57:20+03:00
;Derived atom types and hydrogen counts
from atom names that follow the AMCSD naming convention
(Wat == water, O-H == hydroxyl).
;

loop_
_cod_related_entry_id
_cod_related_entry_database
_cod_related_entry_code
1 AMCSD 0000408
